data_4322165
loop_
_publ_author_name
'Mikhail M. Shatruk'
'Kirill A. Kovnir'
'Andrei V. Shevelkov'
'Igor A. Presniakov'
'Boris A. Popovkin'

_publ_section_title
;
 First Tin Pnictide Halides Sn24P19.3I8 and Sn24As19.3I8: Synthesis and
 the Clathrate-I Type of the Crystal Structure
;
_journal_name_full 'Inorganic Chemistry'
_journal_page_first 3455
_journal_page_last 3457
_journal_paper_doi 10.1021/ic990153r
_journal_volume 38
_journal_year 1999
_chemical_compound_source
;
 prepared from tin, red phosphorus and tin(IV) iodide 
;
_chemical_formula_analytical 'Sn24 P19.29 I8'
_chemical_formula_moiety '(Sn24 P19.29), 8 I'
_chemical_formula_structural '(Sn24 P19.29) I8'
_chemical_formula_sum 'I8 P19.29 Sn24'
_chemical_formula_weight 4461.17
_chemical_melting_point ?
_chemical_name_common 'tin(II) phosphide iodide'
_chemical_name_systematic 'tin(II) phosphide iodide'
_space_group_IT_number 223
_symmetry_cell_setting cubic
_symmetry_space_group_name_Hall '-P 4n 2 3'
_symmetry_space_group_name_H-M 'P m -3 n'
_atom_sites_solution_hydrogens geom
_atom_sites_solution_primary direct
_atom_sites_solution_secondary difmap
_audit_creation_method SHELXL
_cell_angle_alpha 90.00
_cell_angle_beta 90.00
_cell_angle_gamma 90.00
_cell_formula_units_Z 1
_cell_length_a 10.9540(10)
_cell_length_b 10.9540(10)
_cell_length_c 10.9540(10)
_cell_measurement_reflns_used 24
_cell_measurement_temperature 293(2)
_cell_measurement_theta_max 13.64
_cell_measurement_theta_min 13.62
_cell_volume 1314.4(2)
_computing_cell_refinement 'CAD4 (Nonius)'
_computing_data_collection 'CAD4 (Nonius)'
_computing_data_reduction 'SDP (Nonius)'
_computing_molecular_graphics 'SHELXL-93 (Sheldrick, 1993)'
_computing_publication_material 'SHELXL-93 (Sheldrick, 1993)'
_computing_structure_refinement 'SHELXL-93 (Sheldrick, 1993)'
_computing_structure_solution 'SHELXS-86 (Sheldrick, 1990)'
_diffrn_ambient_temperature 293(2)
_diffrn_measurement_device 'Nonius CAD4F'
_diffrn_measurement_method \w--2\q
_diffrn_radiation_monochromator graphite
_diffrn_radiation_source 'fine-focus sealed tube'
_diffrn_radiation_type MoK\a
_diffrn_radiation_wavelength 0.71069
_diffrn_reflns_av_R_equivalents 0.0601
_diffrn_reflns_av_sigmaI/netI 0.0354
_diffrn_reflns_limit_h_max 14
_diffrn_reflns_limit_h_min 0
_diffrn_reflns_limit_k_max 14
_diffrn_reflns_limit_k_min 0
_diffrn_reflns_limit_l_max 14
_diffrn_reflns_limit_l_min 0
_diffrn_reflns_number 1546
_diffrn_reflns_theta_max 27.16
_diffrn_reflns_theta_min 2.63
_diffrn_standards_decay_% 0
_diffrn_standards_interval_time 60
_diffrn_standards_number 1
_exptl_absorpt_coefficient_mu 16.463
_exptl_absorpt_correction_T_max 0.9999
_exptl_absorpt_correction_T_min 0.9602
_exptl_absorpt_correction_type 'semiempirical via \y scans'
_exptl_crystal_colour black
_exptl_crystal_density_diffrn 5.636
_exptl_crystal_density_meas ?
_exptl_crystal_density_method none
_exptl_crystal_description cubooctahedron
_exptl_crystal_F_000 1913
_exptl_crystal_size_max 0.12
_exptl_crystal_size_mid 0.12
_exptl_crystal_size_min 0.12
_refine_diff_density_max 0.881
_refine_diff_density_min -0.828
_refine_diff_density_rms 0.166
_refine_ls_extinction_coef 0.0031(2)
_refine_ls_extinction_expression Fc^*^=kFc[1+0.001xFc^2^\l^3^/sin(2\q)]^-1/4^
_refine_ls_extinction_method SHELXL
_refine_ls_goodness_of_fit_all 1.266
_refine_ls_goodness_of_fit_obs 1.275
_refine_ls_hydrogen_treatment noref
_refine_ls_matrix_type full
_refine_ls_number_parameters 23
_refine_ls_number_reflns 291
_refine_ls_number_restraints 0
_refine_ls_restrained_S_all 1.266
_refine_ls_restrained_S_obs 1.275
_refine_ls_R_factor_all 0.0263
_refine_ls_R_factor_obs 0.0260
_refine_ls_shift/esd_max 0.000
_refine_ls_shift/esd_mean 0.000
_refine_ls_structure_factor_coef Fsqd
_refine_ls_weighting_details 'w=1/[\s^2^(Fo^2^)+(0.0000P)^2^+4.7116P] where P=(Fo^2^+2Fc^2^)/3'
_refine_ls_weighting_scheme calc
_refine_ls_wR_factor_all 0.0540
_refine_ls_wR_factor_obs 0.0540
_reflns_number_observed 287
_reflns_number_total 291
_reflns_observed_criterion >2sigma(I)
_cod_data_source_file ic990153r.cif
_cod_data_source_block xl
_cod_depositor_comments
;
The following automatic conversions were performed:

'_chemical_melting_point' value 'not measured' was changed to '?' -
the value is undefined or not given.

Automatic conversion script
Id: cif_fix_values 1673 2011-04-08 12:14:43Z adriana 

The following automatic conversions were performed:

'_exptl_crystal_density_meas' value 'not measured' was changed to '?'
- the value is perceived as not measured.

Automatic conversion script
Id: cif_fix_values 3008 2015-01-20 13:52:24Z robertas 

The following automatic conversions were performed:

'_refine_ls_weighting_scheme' value 'calc
w=1/[\s^2^(Fo^2^)+(0.0000P)^2^+4.7116P] where P=(Fo^2^+2Fc^2^)/3' was
changed to 'calc'. New tag '_refine_ls_weighting_details' was
created. The value of the new tag was set to
'w=1/[\s^2^(Fo^2^)+(0.0000P)^2^+4.7116P] where P=(Fo^2^+2Fc^2^)/3'.

Automatic conversion script
Id: cif_fix_values 3143 2015-03-26 13:38:13Z robertas 
;
_cod_database_code 4322165

loop_
_symmetry_equiv_pos_as_xyz
'x, y, z'
'z, x, y'
'y, z, x'
'x, y, -z'
'z, x, -y'
'y, z, -x'
'-x, y, z'
'-z, x, y'
'-y, z, x'
'-x, y, -z'
'-z, x, -y'
'-y, z, -x'
'y+1/2, x+1/2, z+1/2'
'x+1/2, z+1/2, y+1/2'
'z+1/2, y+1/2, x+1/2'
'y+1/2, x+1/2, -z+1/2'
'x+1/2, z+1/2, -y+1/2'
'z+1/2, y+1/2, -x+1/2'
'y+1/2, -x+1/2, z+1/2'
'x+1/2, -z+1/2, y+1/2'
'z+1/2, -y+1/2, x+1/2'
'y+1/2, -x+1/2, -z+1/2'
'x+1/2, -z+1/2, -y+1/2'
'z+1/2, -y+1/2, -x+1/2'
'-x, -y, -z'
'-z, -x, -y'
'-y, -z, -x'
'-x, -y, z'
'-z, -x, y'
'-y, -z, x'
'x, -y, -z'
'z, -x, -y'
'y, -z, -x'
'x, -y, z'
'z, -x, y'
'y, -z, x'
'-y-1/2, -x-1/2, -z-1/2'
'-x-1/2, -z-1/2, -y-1/2'
'-z-1/2, -y-1/2, -x-1/2'
'-y-1/2, -x-1/2, z-1/2'
'-x-1/2, -z-1/2, y-1/2'
'-z-1/2, -y-1/2, x-1/2'
'-y-1/2, x-1/2, -z-1/2'
'-x-1/2, z-1/2, -y-1/2'
'-z-1/2, y-1/2, -x-1/2'
'-y-1/2, x-1/2, z-1/2'
'-x-1/2, z-1/2, y-1/2'
'-z-1/2, y-1/2, x-1/2'

loop_
_atom_site_aniso_label
_atom_site_aniso_U_11
_atom_site_aniso_U_22
_atom_site_aniso_U_33
_atom_site_aniso_U_23
_atom_site_aniso_U_13
_atom_site_aniso_U_12
I1 0.0124(4) 0.0124(4) 0.0124(4) 0.000 0.000 0.000
I2 0.0196(4) 0.0196(4) 0.0122(5) 0.000 0.000 0.000
P1 0.0091(5) 0.0091(5) 0.0091(5) -0.0013(5) -0.0013(5) -0.0013(5)
P2 0.016(4) 0.008(2) 0.008(2) 0.000 0.000 0.000
Sn11 0.0167(13) 0.0109(5) 0.0135(10) 0.000 0.0006(9) 0.000
Sn1 0.0139(7) 0.0158(13) 0.0133(14) -0.0037(12) 0.000 0.000

loop_
_atom_site_label
_atom_site_type_symbol
_atom_site_fract_x
_atom_site_fract_y
_atom_site_fract_z
_atom_site_U_iso_or_equiv
_atom_site_thermal_displace_type
_atom_site_occupancy
_atom_site_calc_flag
_atom_site_refinement_flags
_atom_site_disorder_group
I1 I 0.0000 0.0000 0.0000 0.0124(4) Uani 1 d S .
I2 I 0.5000 0.0000 0.2500 0.0171(3) Uani 1 d S .
P1 P 0.19212(11) 0.19212(11) 0.19212(11) 0.0091(5) Uani 1 d S .
P2 P 0.2500 0.0000 0.5000 0.010(2) Uani 0.549(13) d SP .
Sn11 Sn 0.1135(5) 0.0000 0.3092(4) 0.0137(7) Uani 0.549(13) d SP .
Sn1 Sn 0.0000 0.3426(5) 0.1537(5) 0.0144(8) Uani 0.451(13) d SP .

loop_
_atom_type_symbol
_atom_type_description
_atom_type_scat_dispersion_real
_atom_type_scat_dispersion_imag
_atom_type_scat_source
Sn Sn -0.6537 1.4246 'International Tables Vol C Tables 4.2.6.8 and 6.1.1.4'
P P 0.1023 0.0942 'International Tables Vol C Tables 4.2.6.8 and 6.1.1.4'
I I -0.4742 1.8119 'International Tables Vol C Tables 4.2.6.8 and 6.1.1.4'

loop_
_geom_angle_atom_site_label_1
_geom_angle_atom_site_label_2
_geom_angle_atom_site_label_3
_geom_angle
_geom_angle_site_symmetry_1
_geom_angle_site_symmetry_3
_geom_angle_publ_flag
P1 P1 Sn11 111.85(14) 37_666 . y
P1 P1 Sn11 111.85(14) 37_666 3 y
Sn11 P1 Sn11 106.99(15) . 3 y
P1 P1 Sn11 111.85(14) 37_666 2 y
Sn11 P1 Sn11 106.99(15) . 2 y
Sn11 P1 Sn11 106.99(15) 3 2 y
P1 P1 Sn1 100.79(15) 37_666 3 y
Sn11 P1 Sn1 117.22(14) . 3 y
Sn11 P1 Sn1 108.12(13) 3 3 y
Sn11 P1 Sn1 12.18(3) 2 3 n
P1 P1 Sn1 100.79(15) 37_666 2 y
Sn11 P1 Sn1 12.18(3) . 2 n
Sn11 P1 Sn1 117.22(14) 3 2 y
Sn11 P1 Sn1 108.12(13) 2 2 y
Sn1 P1 Sn1 116.58(9) 3 2 y
P1 P1 Sn1 100.79(15) 37_666 . y
Sn11 P1 Sn1 108.12(13) . . y
Sn11 P1 Sn1 12.18(3) 3 . n
Sn11 P1 Sn1 117.22(14) 2 . y
Sn1 P1 Sn1 116.58(9) 3 . y
Sn1 P1 Sn1 116.58(9) 2 . y
Sn1 P2 Sn1 105.80(7) 39_666 2 n
Sn1 P2 Sn1 117.1(2) 39_666 45_656 n
Sn1 P2 Sn1 105.80(7) 2 45_656 n
Sn1 P2 Sn1 105.80(7) 39_666 5_556 n
Sn1 P2 Sn1 117.1(2) 2 5_556 n
Sn1 P2 Sn1 105.80(7) 45_656 5_556 n
Sn1 P2 Sn11 4.11(8) 39_666 38_666 n
Sn1 P2 Sn11 107.67(5) 2 38_666 n
Sn1 P2 Sn11 112.97(11) 45_656 38_666 n
Sn1 P2 Sn11 107.67(5) 5_556 38_666 n
Sn1 P2 Sn11 107.67(5) 39_666 . n
Sn1 P2 Sn11 4.11(8) 2 . n
Sn1 P2 Sn11 107.67(5) 45_656 . n
Sn1 P2 Sn11 112.97(11) 5_556 . n
Sn11 P2 Sn11 109.78(5) 38_666 . y
Sn1 P2 Sn11 107.67(5) 39_666 4_556 n
Sn1 P2 Sn11 112.97(11) 2 4_556 n
Sn1 P2 Sn11 107.67(5) 45_656 4_556 n
Sn1 P2 Sn11 4.11(8) 5_556 4_556 n
Sn11 P2 Sn11 109.78(5) 38_666 4_556 y
Sn11 P2 Sn11 108.86(11) . 4_556 y
Sn1 P2 Sn11 112.97(11) 39_666 44_656 n
Sn1 P2 Sn11 107.67(5) 2 44_656 n
Sn1 P2 Sn11 4.11(8) 45_656 44_656 n
Sn1 P2 Sn11 107.67(5) 5_556 44_656 n
Sn11 P2 Sn11 108.86(10) 38_666 44_656 y
Sn11 P2 Sn11 109.78(5) . 44_656 y
Sn11 P2 Sn11 109.78(5) 4_556 44_656 y
Sn1 Sn11 Sn11 140.3(3) 2 28 n
Sn1 Sn11 P2 14.7(3) 2 . n
Sn11 Sn11 P2 125.57(5) 28 . n
Sn1 Sn11 P1 93.5(3) 2 . n
Sn11 Sn11 P1 109.25(13) 28 . n
P2 Sn11 P1 102.0(2) . . y
Sn1 Sn11 P1 93.5(3) 2 34 n
Sn11 Sn11 P1 109.25(13) 28 34 n
P2 Sn11 P1 102.0(2) . 34 y
P1 Sn11 P1 107.45(7) . 34 y
Sn1 Sn11 Sn1 133.1(4) 2 29 n
Sn11 Sn11 Sn1 7.12(5) 28 29 n
P2 Sn11 Sn1 118.45(8) . 29 y
P1 Sn11 Sn1 112.84(12) . 29 y
P1 Sn11 Sn1 112.84(12) 34 29 y
Sn11 Sn1 P2 161.2(4) 3 3 n
Sn11 Sn1 P1 74.3(3) 3 7 n
P2 Sn1 P1 116.0(2) 3 7 n
Sn11 Sn1 P1 74.3(3) 3 . n
P2 Sn1 P1 116.0(2) 3 . n
P1 Sn1 P1 102.11(14) 7 . y
Sn11 Sn1 Sn11 32.6(3) 3 6 n
P2 Sn1 Sn11 128.58(12) 3 6 n
P1 Sn1 Sn11 94.52(14) 7 6 y
P1 Sn1 Sn11 94.52(14) . 6 y
Sn11 Sn1 Sn1 147.67(5) 3 37_666 n
P2 Sn1 Sn1 37.10(4) 3 37_666 n
P1 Sn1 Sn1 129.8(2) 7 37_666 n
P1 Sn1 Sn1 78.9(2) . 37_666 n
Sn11 Sn1 Sn1 135.69(11) 6 37_666 n
Sn11 Sn1 Sn1 147.67(5) 3 16_455 n
P2 Sn1 Sn1 37.10(4) 3 16_455 n
P1 Sn1 Sn1 78.9(2) 7 16_455 n
P1 Sn1 Sn1 129.8(2) . 16_455 n
Sn11 Sn1 Sn1 135.69(11) 6 16_455 n
Sn1 Sn1 Sn1 64.65(10) 37_666 16_455 n

loop_
_geom_bond_atom_site_label_1
_geom_bond_atom_site_label_2
_geom_bond_distance
_geom_bond_site_symmetry_2
_geom_bond_publ_flag
P1 P1 2.196(4) 37_666 y
P1 Sn11 2.6104(12) . y
P1 Sn11 2.6104(13) 3 y
P1 Sn11 2.6104(13) 2 y
P1 Sn1 2.706(3) 3 y
P1 Sn1 2.706(3) 2 y
P1 Sn1 2.706(3) . y
P2 Sn1 2.021(7) 39_666 n
P2 Sn1 2.021(7) 2 n
P2 Sn1 2.021(7) 45_656 n
P2 Sn1 2.021(7) 5_556 n
P2 Sn11 2.570(6) 38_666 y
P2 Sn11 2.570(6) . y
P2 Sn11 2.570(6) 4_556 y
P2 Sn11 2.570(6) 44_656 y
Sn11 Sn1 0.572(2) 2 n
Sn11 Sn11 2.487(11) 28 n
Sn11 P1 2.6104(13) 34 y
Sn11 Sn1 2.950(11) 29 y
Sn1 Sn11 0.572(2) 3 n
Sn1 P2 2.021(7) 3 n
Sn1 P1 2.706(3) 7 y
Sn1 Sn11 2.950(11) 6 y
Sn1 Sn1 3.225(13) 37_666 n
Sn1 Sn1 3.225(13) 16_455 n
